data_4083875
loop_
_publ_author_name
'Pinkas, Ji\<r\'i'
'Gyepes, R\'obert'
'C\'isa\<rov\'a, Ivana'
'Kubi\<sta, Ji\<r\'i'
'Hor\'a\<cek, Michal'
'Mach, Karel'

_publ_section_title
;
 Steric Effects in Reactions of Decamethyltitanocene Hydride with
 Internal Alkynes, Conjugated Diynes, and Conjugated Dienes
;
_journal_name_full Organometallics
_journal_page_first 140702161538000
_journal_paper_doi 10.1021/om500296h
_journal_year 2014
_chemical_formula_moiety 'C26 H43 Cl Si Ti'
_chemical_formula_sum 'C26 H43 Cl Si Ti'
_chemical_formula_weight 467.04
_chemical_name_systematic
; 
 ? 
;
_space_group_crystal_system monoclinic
_space_group_IT_number 14
_space_group_name_Hall '-P 2ybc'
_space_group_name_H-M_alt 'P 1 21/c 1'
_symmetry_cell_setting monoclinic
_symmetry_space_group_name_Hall '-P 2ybc'
_symmetry_space_group_name_H-M 'P 1 21/c 1'
_atom_sites_solution_hydrogens geom
_atom_sites_solution_primary direct
_atom_sites_solution_secondary difmap
_audit_creation_method SHELXL-97
_cell_angle_alpha 90.00
_cell_angle_beta 101.6340(10)
_cell_angle_gamma 90.00
_cell_formula_units_Z 4
_cell_length_a 10.8130(3)
_cell_length_b 14.3095(4)
_cell_length_c 16.6349(4)
_cell_measurement_temperature 150(2)
_cell_volume 2521.02(12)
_computing_cell_refinement 'SAINT V8.27B (Bruker AXS Inc., 2012)'
_computing_data_collection 'Bruker Instrument Service v2012.12.0.0'
_computing_data_reduction 'SAINT V8.27B (Bruker AXS Inc., 2012)'
_computing_structure_refinement 'SHELXL-97 (Sheldrick, 2008)'
_computing_structure_solution 'SHELXS-97 (Sheldrick, 2008)'
_diffrn_ambient_temperature 150(2)
_diffrn_measured_fraction_theta_full 0.964
_diffrn_measured_fraction_theta_max 0.964
_diffrn_radiation_monochromator graphite
_diffrn_radiation_source 'fine-focus sealed tube'
_diffrn_radiation_type MoK\a
_diffrn_radiation_wavelength 0.71073
_diffrn_reflns_av_R_equivalents 0.0247
_diffrn_reflns_av_sigmaI/netI 0.0181
_diffrn_reflns_limit_h_max 14
_diffrn_reflns_limit_h_min -14
_diffrn_reflns_limit_k_max 18
_diffrn_reflns_limit_k_min -18
_diffrn_reflns_limit_l_max 18
_diffrn_reflns_limit_l_min -20
_diffrn_reflns_number 43533
_diffrn_reflns_theta_full 27.58
_diffrn_reflns_theta_max 27.58
_diffrn_reflns_theta_min 1.89
_exptl_absorpt_coefficient_mu 0.504
_exptl_absorpt_correction_T_max 0.86
_exptl_absorpt_correction_T_min 0.64
_exptl_absorpt_correction_type multi-scan
_exptl_absorpt_process_details 'SADABS V2012/1 (Bruker AXS Inc.)'
_exptl_crystal_colour red
_exptl_crystal_density_diffrn 1.231
_exptl_crystal_density_method 'not measured'
_exptl_crystal_description prism
_exptl_crystal_F_000 1008
_exptl_crystal_size_max 0.750
_exptl_crystal_size_mid 0.340
_exptl_crystal_size_min 0.300
_refine_diff_density_max 0.361
_refine_diff_density_min -0.324
_refine_diff_density_rms 0.050
_refine_ls_extinction_method none
_refine_ls_goodness_of_fit_ref 1.037
_refine_ls_hydrogen_treatment constr
_refine_ls_matrix_type full
_refine_ls_number_parameters 276
_refine_ls_number_reflns 5622
_refine_ls_number_restraints 0
_refine_ls_restrained_S_all 1.037
_refine_ls_R_factor_all 0.0396
_refine_ls_R_factor_gt 0.0304
_refine_ls_shift/su_max 0.004
_refine_ls_shift/su_mean 0.000
_refine_ls_structure_factor_coef Fsqd
_refine_ls_weighting_details 'calc w=1/[\s^2^(Fo^2^)+(0.0415P)^2^+1.4777P] where P=(Fo^2^+2Fc^2^)/3'
_refine_ls_weighting_scheme calc
_refine_ls_wR_factor_gt 0.0807
_refine_ls_wR_factor_ref 0.0858
_reflns_number_gt 4718
_reflns_number_total 5622
_reflns_threshold_expression >2sigma(I)
_cod_data_source_file om500296h_si_001.cif
_cod_data_source_block 3ea
_cod_original_sg_symbol_H-M P2(1)/c
_cod_database_code 4083875

loop_
_symmetry_equiv_pos_as_xyz
'x, y, z'
'-x, y+1/2, -z+1/2'
'-x, -y, -z'
'x, -y-1/2, z-1/2'

loop_
_atom_site_label
_atom_site_type_symbol
_atom_site_fract_x
_atom_site_fract_y
_atom_site_fract_z
_atom_site_U_iso_or_equiv
_atom_site_adp_type
_atom_site_occupancy
_atom_site_symmetry_multiplicity
_atom_site_calc_flag
_atom_site_refinement_flags
Ti1 Ti 0.69885(2) 0.235446(17) 0.211004(15) 0.01180(8) Uani 1 1 d .
Cl1 Cl 0.75754(4) 0.23887(3) 0.08161(2) 0.02070(10) Uani 1 1 d .
Si1 Si 1.06786(4) 0.24646(3) 0.44669(3) 0.01889(10) Uani 1 1 d .
C1 C 0.67606(14) 0.10109(10) 0.29960(9) 0.0173(3) Uani 1 1 d .
C2 C 0.55564(14) 0.12026(10) 0.25143(10) 0.0207(3) Uani 1 1 d .
C3 C 0.56130(15) 0.10582(10) 0.16834(10) 0.0225(3) Uani 1 1 d .
C4 C 0.68313(16) 0.07167(10) 0.16563(10) 0.0211(3) Uani 1 1 d .
C5 C 0.75479(14) 0.07067(10) 0.24638(10) 0.0181(3) Uani 1 1 d .
C6 C 0.88225(16) 0.02679(12) 0.27245(13) 0.0315(4) Uani 1 1 d .
H6A H 0.8725 -0.0404 0.2808 0.047 Uiso 1 1 calc R
H6B H 0.9262 0.0554 0.3239 0.047 Uiso 1 1 calc R
H6C H 0.9316 0.0366 0.2298 0.047 Uiso 1 1 calc R
C7 C 0.70570(18) 0.09327(12) 0.39117(10) 0.0302(4) Uani 1 1 d .
H7A H 0.6773 0.1499 0.4152 0.045 Uiso 1 1 calc R
H7B H 0.7970 0.0860 0.4103 0.045 Uiso 1 1 calc R
H7C H 0.6622 0.0388 0.4080 0.045 Uiso 1 1 calc R
C8 C 0.43829(17) 0.12567(13) 0.28621(14) 0.0382(5) Uani 1 1 d .
H8A H 0.3670 0.1445 0.2430 0.057 Uiso 1 1 calc R
H8B H 0.4502 0.1717 0.3307 0.057 Uiso 1 1 calc R
H8C H 0.4209 0.0643 0.3077 0.057 Uiso 1 1 calc R
C9 C 0.4539(2) 0.11327(13) 0.09532(13) 0.0427(5) Uani 1 1 d .
H9A H 0.4137 0.0520 0.0838 0.064 Uiso 1 1 calc R
H9B H 0.4863 0.1343 0.0474 0.064 Uiso 1 1 calc R
H9C H 0.3917 0.1583 0.1072 0.064 Uiso 1 1 calc R
C10 C 0.7242(2) 0.02968(13) 0.09278(12) 0.0419(5) Uani 1 1 d .
H10A H 0.8146 0.0409 0.0968 0.063 Uiso 1 1 calc R
H10B H 0.6767 0.0584 0.0424 0.063 Uiso 1 1 calc R
H10C H 0.7080 -0.0377 0.0914 0.063 Uiso 1 1 calc R
C11 C 0.61140(14) 0.35250(10) 0.28916(9) 0.0179(3) Uani 1 1 d .
C12 C 0.71987(14) 0.39454(10) 0.26825(10) 0.0187(3) Uani 1 1 d .
C13 C 0.69798(14) 0.40349(10) 0.18214(10) 0.0185(3) Uani 1 1 d .
C14 C 0.57525(14) 0.36984(10) 0.14951(9) 0.0164(3) Uani 1 1 d .
C15 C 0.52040(14) 0.34050(10) 0.21489(9) 0.0167(3) Uani 1 1 d .
C16 C 0.58676(18) 0.34400(12) 0.37424(10) 0.0284(4) Uani 1 1 d .
H16A H 0.6671 0.3368 0.4134 0.043 Uiso 1 1 calc R
H16B H 0.5335 0.2892 0.3773 0.043 Uiso 1 1 calc R
H16C H 0.5436 0.4003 0.3877 0.043 Uiso 1 1 calc R
C17 C 0.82448(17) 0.44268(11) 0.32638(12) 0.0315(4) Uani 1 1 d .
H17A H 0.8084 0.5101 0.3254 0.047 Uiso 1 1 calc R
H17B H 0.9049 0.4306 0.3097 0.047 Uiso 1 1 calc R
H17C H 0.8286 0.4187 0.3821 0.047 Uiso 1 1 calc R
C18 C 0.78338(17) 0.45303(12) 0.13552(12) 0.0293(4) Uani 1 1 d .
H18A H 0.7575 0.4387 0.0769 0.044 Uiso 1 1 calc R
H18B H 0.8706 0.4322 0.1554 0.044 Uiso 1 1 calc R
H18C H 0.7779 0.5206 0.1438 0.044 Uiso 1 1 calc R
C19 C 0.50794(16) 0.37497(12) 0.06120(10) 0.0258(4) Uani 1 1 d .
H19A H 0.5333 0.4320 0.0362 0.039 Uiso 1 1 calc R
H19B H 0.4165 0.3759 0.0583 0.039 Uiso 1 1 calc R
H19C H 0.5301 0.3203 0.0315 0.039 Uiso 1 1 calc R
C20 C 0.38098(15) 0.32780(12) 0.20885(12) 0.0273(4) Uani 1 1 d .
H20A H 0.3383 0.3882 0.1973 0.041 Uiso 1 1 calc R
H20B H 0.3654 0.3031 0.2609 0.041 Uiso 1 1 calc R
H20C H 0.3482 0.2838 0.1645 0.041 Uiso 1 1 calc R
C21 C 0.91993(14) 0.24430(10) 0.36638(10) 0.0171(3) Uani 1 1 d .
H21 H 0.8464 0.2456 0.3895 0.020 Uiso 1 1 calc R
C22 C 0.89173(14) 0.24140(10) 0.28421(10) 0.0176(3) Uani 1 1 d .
C23 C 0.99453(16) 0.24058(14) 0.23408(11) 0.0309(4) Uani 1 1 d .
H23A H 0.9910 0.2987 0.2026 0.046 Uiso 1 1 calc R
H23B H 0.9817 0.1873 0.1963 0.046 Uiso 1 1 calc R
H23C H 1.0772 0.2352 0.2710 0.046 Uiso 1 1 calc R
C24 C 1.06299(17) 0.35139(13) 0.51311(11) 0.0311(4) Uani 1 1 d .
H24A H 1.1340 0.3491 0.5601 0.047 Uiso 1 1 calc R
H24B H 0.9834 0.3518 0.5327 0.047 Uiso 1 1 calc R
H24C H 1.0690 0.4082 0.4812 0.047 Uiso 1 1 calc R
C25 C 1.22052(15) 0.24987(13) 0.40982(12) 0.0298(4) Uani 1 1 d .
H25A H 1.2302 0.1920 0.3802 0.045 Uiso 1 1 calc R
H25B H 1.2909 0.2560 0.4569 0.045 Uiso 1 1 calc R
H25C H 1.2203 0.3034 0.3731 0.045 Uiso 1 1 calc R
C26 C 1.06894(18) 0.13989(13) 0.51244(12) 0.0347(4) Uani 1 1 d .
H26A H 1.0740 0.0838 0.4794 0.052 Uiso 1 1 calc R
H26B H 0.9912 0.1380 0.5342 0.052 Uiso 1 1 calc R
H26C H 1.1421 0.1422 0.5580 0.052 Uiso 1 1 calc R

loop_
_atom_site_aniso_label
_atom_site_aniso_U_11
_atom_site_aniso_U_22
_atom_site_aniso_U_33
_atom_site_aniso_U_23
_atom_site_aniso_U_13
_atom_site_aniso_U_12
Ti1 0.01350(13) 0.01121(13) 0.01073(14) -0.00083(9) 0.00255(9) 0.00040(9)
Cl1 0.0268(2) 0.02252(19) 0.01419(19) -0.00096(13) 0.00742(14) 0.00202(14)
Si1 0.0160(2) 0.0230(2) 0.0165(2) -0.00105(16) 0.00036(16) -0.00163(15)
C1 0.0224(7) 0.0122(7) 0.0176(8) 0.0014(5) 0.0050(6) -0.0031(5)
C2 0.0192(7) 0.0109(7) 0.0328(9) 0.0014(6) 0.0075(6) -0.0024(5)
C3 0.0257(8) 0.0127(7) 0.0245(9) 0.0007(6) -0.0062(6) -0.0043(6)
C4 0.0351(9) 0.0115(7) 0.0171(8) -0.0017(6) 0.0062(7) 0.0005(6)
C5 0.0214(7) 0.0120(7) 0.0211(8) 0.0017(6) 0.0048(6) 0.0014(6)
C6 0.0246(9) 0.0202(8) 0.0497(12) 0.0046(8) 0.0080(8) 0.0074(7)
C7 0.0476(11) 0.0252(9) 0.0189(9) 0.0030(7) 0.0093(8) -0.0098(8)
C8 0.0276(9) 0.0222(9) 0.0715(15) 0.0094(9) 0.0262(9) -0.0001(7)
C9 0.0448(11) 0.0258(9) 0.0442(12) 0.0017(8) -0.0228(9) -0.0067(8)
C10 0.0842(16) 0.0195(9) 0.0269(10) -0.0067(7) 0.0225(10) 0.0034(9)
C11 0.0245(8) 0.0136(7) 0.0164(8) -0.0020(5) 0.0059(6) 0.0044(6)
C12 0.0213(7) 0.0119(7) 0.0218(8) -0.0032(6) 0.0018(6) 0.0020(5)
C13 0.0214(7) 0.0113(7) 0.0241(8) 0.0013(6) 0.0076(6) 0.0015(5)
C14 0.0209(7) 0.0121(7) 0.0163(8) 0.0012(5) 0.0036(6) 0.0041(5)
C15 0.0192(7) 0.0115(7) 0.0201(8) 0.0008(5) 0.0057(6) 0.0030(5)
C16 0.0437(10) 0.0249(8) 0.0189(9) -0.0023(6) 0.0115(7) 0.0067(7)
C17 0.0345(10) 0.0171(8) 0.0373(11) -0.0076(7) -0.0063(8) -0.0008(7)
C18 0.0326(9) 0.0195(8) 0.0401(11) 0.0041(7) 0.0173(8) -0.0032(7)
C19 0.0302(9) 0.0265(8) 0.0193(9) 0.0043(6) 0.0013(7) 0.0077(7)
C20 0.0184(8) 0.0245(8) 0.0402(11) 0.0070(7) 0.0086(7) 0.0050(6)
C21 0.0137(7) 0.0178(7) 0.0194(8) -0.0009(6) 0.0025(6) -0.0004(5)
C22 0.0162(7) 0.0158(7) 0.0203(8) -0.0006(6) 0.0026(6) -0.0001(5)
C23 0.0182(8) 0.0532(12) 0.0208(9) -0.0004(8) 0.0030(7) -0.0028(7)
C24 0.0286(9) 0.0382(10) 0.0258(10) -0.0111(8) 0.0040(7) -0.0031(7)
C25 0.0180(8) 0.0401(10) 0.0304(10) -0.0056(8) 0.0025(7) -0.0008(7)
C26 0.0343(10) 0.0375(10) 0.0280(10) 0.0103(8) -0.0038(8) -0.0032(8)

loop_
_atom_type_symbol
_atom_type_description
_atom_type_scat_dispersion_real
_atom_type_scat_dispersion_imag
_atom_type_scat_source
C C 0.0033 0.0016 'International Tables Vol C Tables 4.2.6.8 and 6.1.1.4'
H H 0.0000 0.0000 'International Tables Vol C Tables 4.2.6.8 and 6.1.1.4'
Cl Cl 0.1484 0.1585 'International Tables Vol C Tables 4.2.6.8 and 6.1.1.4'
Si Si 0.0817 0.0704 'International Tables Vol C Tables 4.2.6.8 and 6.1.1.4'
Ti Ti 0.2776 0.4457 'International Tables Vol C Tables 4.2.6.8 and 6.1.1.4'

loop_
_geom_angle_atom_site_label_1
_geom_angle_atom_site_label_2
_geom_angle_atom_site_label_3
_geom_angle
C22 Ti1 Cl1 96.02(4)
C22 Ti1 C3 131.20(5)
Cl1 Ti1 C3 90.63(4)
C22 Ti1 C11 96.05(5)
Cl1 Ti1 C11 132.75(4)
C3 Ti1 C11 114.07(6)
C22 Ti1 C14 125.43(5)
Cl1 Ti1 C14 80.05(4)
C3 Ti1 C14 103.35(5)
C11 Ti1 C14 56.08(5)
C22 Ti1 C2 117.19(6)
Cl1 Ti1 C2 124.41(4)
C3 Ti1 C2 33.87(6)
C11 Ti1 C2 88.92(5)
C14 Ti1 C2 108.78(5)
C22 Ti1 C13 92.08(5)
Cl1 Ti1 C13 78.02(4)
C3 Ti1 C13 136.41(5)
C11 Ti1 C13 56.03(5)
C14 Ti1 C13 33.54(5)
C2 Ti1 C13 137.46(5)
C22 Ti1 C15 128.69(5)
Cl1 Ti1 C15 111.57(4)
C3 Ti1 C15 92.16(5)
C11 Ti1 C15 33.95(5)
C14 Ti1 C15 33.28(5)
C2 Ti1 C15 82.01(5)
C13 Ti1 C15 55.46(5)
C22 Ti1 C4 101.92(5)
Cl1 Ti1 C4 75.81(4)
C3 Ti1 C4 33.86(6)
C11 Ti1 C4 144.36(5)
C14 Ti1 C4 128.56(5)
C2 Ti1 C4 55.50(5)
C13 Ti1 C4 151.39(5)
C15 Ti1 C4 125.84(5)
C22 Ti1 C12 75.29(5)
Cl1 Ti1 C12 108.20(4)
C3 Ti1 C12 146.62(6)
C11 Ti1 C12 33.83(5)
C14 Ti1 C12 55.54(5)
C2 Ti1 C12 122.08(5)
C13 Ti1 C12 33.35(5)
C15 Ti1 C12 55.63(5)
C4 Ti1 C12 175.21(5)
C22 Ti1 C1 84.09(5)
Cl1 Ti1 C1 129.65(4)
C3 Ti1 C1 56.07(5)
C11 Ti1 C1 96.97(5)
C14 Ti1 C1 138.71(5)
C2 Ti1 C1 33.39(5)
C13 Ti1 C1 152.28(5)
C15 Ti1 C1 106.72(5)
C4 Ti1 C1 55.30(5)
C12 Ti1 C1 120.19(5)
C22 Ti1 C5 75.27(5)
Cl1 Ti1 C5 97.97(4)
C3 Ti1 C5 55.93(5)
C11 Ti1 C5 129.28(5)
C14 Ti1 C5 159.27(5)
C2 Ti1 C5 55.31(5)
C13 Ti1 C5 166.37(5)
C15 Ti1 C5 137.05(5)
C4 Ti1 C5 33.19(5)
C12 Ti1 C5 142.21(5)
C1 Ti1 C5 33.28(5)
C21 Si1 C24 108.29(7)
C21 Si1 C25 116.78(8)
C24 Si1 C25 107.69(8)
C21 Si1 C26 107.92(7)
C24 Si1 C26 107.81(9)
C25 Si1 C26 108.05(9)
C2 C1 C5 107.90(13)
C2 C1 C7 125.18(15)
C5 C1 C7 125.56(14)
C2 C1 Ti1 72.61(8)
C5 C1 Ti1 73.77(8)
C7 C1 Ti1 129.81(10)
C3 C2 C1 108.08(14)
C3 C2 C8 126.37(16)
C1 C2 C8 123.15(16)
C3 C2 Ti1 71.00(9)
C1 C2 Ti1 74.00(8)
C8 C2 Ti1 134.68(11)
C2 C3 C4 107.85(13)
C2 C3 C9 126.94(17)
C4 C3 C9 124.81(17)
C2 C3 Ti1 75.12(8)
C4 C3 Ti1 75.53(9)
C9 C3 Ti1 121.09(11)
C5 C4 C3 108.05(14)
C5 C4 C10 124.86(16)
C3 C4 C10 126.46(16)
C5 C4 Ti1 74.11(8)
C3 C4 Ti1 70.60(8)
C10 C4 Ti1 128.14(12)
C4 C5 C1 107.98(13)
C4 C5 C6 125.29(15)
C1 C5 C6 125.64(15)
C4 C5 Ti1 72.70(8)
C1 C5 Ti1 72.95(8)
C6 C5 Ti1 129.42(11)
C5 C6 H6A 109.5
C5 C6 H6B 109.5
H6A C6 H6B 109.5
C5 C6 H6C 109.5
H6A C6 H6C 109.5
H6B C6 H6C 109.5
C1 C7 H7A 109.5
C1 C7 H7B 109.5
H7A C7 H7B 109.5
C1 C7 H7C 109.5
H7A C7 H7C 109.5
H7B C7 H7C 109.5
C2 C8 H8A 109.5
C2 C8 H8B 109.5
H8A C8 H8B 109.5
C2 C8 H8C 109.5
H8A C8 H8C 109.5
H8B C8 H8C 109.5
C3 C9 H9A 109.5
C3 C9 H9B 109.5
H9A C9 H9B 109.5
C3 C9 H9C 109.5
H9A C9 H9C 109.5
H9B C9 H9C 109.5
C4 C10 H10A 109.5
C4 C10 H10B 109.5
H10A C10 H10B 109.5
C4 C10 H10C 109.5
H10A C10 H10C 109.5
H10B C10 H10C 109.5
C12 C11 C15 107.33(14)
C12 C11 C16 125.34(14)
C15 C11 C16 125.87(15)
C12 C11 Ti1 74.41(8)
C15 C11 Ti1 74.22(8)
C16 C11 Ti1 127.84(10)
C13 C12 C11 108.01(13)
C13 C12 C17 124.32(15)
C11 C12 C17 126.06(15)
C13 C12 Ti1 72.98(8)
C11 C12 Ti1 71.76(8)
C17 C12 Ti1 132.33(11)
C12 C13 C14 108.15(13)
C12 C13 C18 125.04(15)
C14 C13 C18 126.25(15)
C12 C13 Ti1 73.67(8)
C14 C13 Ti1 72.98(8)
C18 C13 Ti1 125.94(11)
C15 C14 C13 108.36(13)
C15 C14 C19 125.06(14)
C13 C14 C19 126.20(14)
C15 C14 Ti1 73.82(8)
C13 C14 Ti1 73.48(8)
C19 C14 Ti1 124.26(10)
C14 C15 C11 108.04(13)
C14 C15 C20 124.04(14)
C11 C15 C20 125.48(15)
C14 C15 Ti1 72.90(8)
C11 C15 Ti1 71.83(8)
C20 C15 Ti1 135.02(10)
C11 C16 H16A 109.5
C11 C16 H16B 109.5
H16A C16 H16B 109.5
C11 C16 H16C 109.5
H16A C16 H16C 109.5
H16B C16 H16C 109.5
C12 C17 H17A 109.5
C12 C17 H17B 109.5
H17A C17 H17B 109.5
C12 C17 H17C 109.5
H17A C17 H17C 109.5
H17B C17 H17C 109.5
C13 C18 H18A 109.5
C13 C18 H18B 109.5
H18A C18 H18B 109.5
C13 C18 H18C 109.5
H18A C18 H18C 109.5
H18B C18 H18C 109.5
C14 C19 H19A 109.5
C14 C19 H19B 109.5
H19A C19 H19B 109.5
C14 C19 H19C 109.5
H19A C19 H19C 109.5
H19B C19 H19C 109.5
C15 C20 H20A 109.5
C15 C20 H20B 109.5
H20A C20 H20B 109.5
C15 C20 H20C 109.5
H20A C20 H20C 109.5
H20B C20 H20C 109.5
C22 C21 Si1 135.79(12)
C22 C21 H21 112.1
Si1 C21 H21 112.1
C21 C22 C23 121.29(14)
C21 C22 Ti1 124.24(11)
C23 C22 Ti1 114.46(11)
C22 C23 H23A 109.5
C22 C23 H23B 109.5
H23A C23 H23B 109.5
C22 C23 H23C 109.5
H23A C23 H23C 109.5
H23B C23 H23C 109.5
Si1 C24 H24A 109.5
Si1 C24 H24B 109.5
H24A C24 H24B 109.5
Si1 C24 H24C 109.5
H24A C24 H24C 109.5
H24B C24 H24C 109.5
Si1 C25 H25A 109.5
Si1 C25 H25B 109.5
H25A C25 H25B 109.5
Si1 C25 H25C 109.5
H25A C25 H25C 109.5
H25B C25 H25C 109.5
Si1 C26 H26A 109.5
Si1 C26 H26B 109.5
H26A C26 H26B 109.5
Si1 C26 H26C 109.5
H26A C26 H26C 109.5
H26B C26 H26C 109.5

loop_
_geom_bond_atom_site_label_1
_geom_bond_atom_site_label_2
_geom_bond_distance
Ti1 C22 2.1944(15)
Ti1 Cl1 2.3640(5)
Ti1 C3 2.3939(15)
Ti1 C11 2.4261(15)
Ti1 C14 2.4453(14)
Ti1 C2 2.4469(15)
Ti1 C13 2.4517(14)
Ti1 C15 2.4572(14)
Ti1 C4 2.4575(15)
Ti1 C12 2.4605(14)
Ti1 C1 2.4649(15)
Ti1 C5 2.4755(14)
Si1 C21 1.8662(15)
Si1 C24 1.8711(18)
Si1 C25 1.8740(18)
Si1 C26 1.8753(18)
C1 C2 1.411(2)
C1 C5 1.415(2)
C1 C7 1.496(2)
C2 C3 1.411(2)
C2 C8 1.499(2)
C3 C4 1.414(2)
C3 C9 1.506(2)
C4 C5 1.409(2)
C4 C10 1.498(2)
C5 C6 1.497(2)
C6 H6A 0.9800
C6 H6B 0.9800
C6 H6C 0.9800
C7 H7A 0.9800
C7 H7B 0.9800
C7 H7C 0.9800
C8 H8A 0.9800
C8 H8B 0.9800
C8 H8C 0.9800
C9 H9A 0.9800
C9 H9B 0.9800
C9 H9C 0.9800
C10 H10A 0.9800
C10 H10B 0.9800
C10 H10C 0.9800
C11 C12 1.422(2)
C11 C15 1.426(2)
C11 C16 1.497(2)
C12 C13 1.410(2)
C12 C17 1.499(2)
C13 C14 1.413(2)
C13 C18 1.499(2)
C14 C15 1.404(2)
C14 C19 1.504(2)
C15 C20 1.502(2)
C16 H16A 0.9800
C16 H16B 0.9800
C16 H16C 0.9800
C17 H17A 0.9800
C17 H17B 0.9800
C17 H17C 0.9800
C18 H18A 0.9800
C18 H18B 0.9800
C18 H18C 0.9800
C19 H19A 0.9800
C19 H19B 0.9800
C19 H19C 0.9800
C20 H20A 0.9800
C20 H20B 0.9800
C20 H20C 0.9800
C21 C22 1.340(2)
C21 H21 0.9500
C22 C23 1.518(2)
C23 H23A 0.9800
C23 H23B 0.9800
C23 H23C 0.9800
C24 H24A 0.9800
C24 H24B 0.9800
C24 H24C 0.9800
C25 H25A 0.9800
C25 H25B 0.9800
C25 H25C 0.9800
C26 H26A 0.9800
C26 H26B 0.9800
C26 H26C 0.9800

loop_
_geom_torsion_atom_site_label_1
_geom_torsion_atom_site_label_2
_geom_torsion_atom_site_label_3
_geom_torsion_atom_site_label_4
_geom_torsion
C22 Ti1 C1 C2 172.69(10)
Cl1 Ti1 C1 C2 -94.39(9)
C3 Ti1 C1 C2 -37.10(9)
C11 Ti1 C1 C2 77.29(10)
C14 Ti1 C1 C2 32.75(12)
C13 Ti1 C1 C2 89.50(13)
C15 Ti1 C1 C2 43.99(10)
C4 Ti1 C1 C2 -78.38(10)
C12 Ti1 C1 C2 103.52(10)
C5 Ti1 C1 C2 -115.25(13)
C22 Ti1 C1 C5 -72.06(9)
Cl1 Ti1 C1 C5 20.86(10)
C3 Ti1 C1 C5 78.15(10)
C11 Ti1 C1 C5 -167.46(9)
C14 Ti1 C1 C5 148.00(9)
C2 Ti1 C1 C5 115.25(13)
C13 Ti1 C1 C5 -155.25(11)
C15 Ti1 C1 C5 159.24(9)
C4 Ti1 C1 C5 36.87(9)
C12 Ti1 C1 C5 -141.23(9)
C22 Ti1 C1 C7 51.02(15)
Cl1 Ti1 C1 C7 143.95(13)
C3 Ti1 C1 C7 -158.76(17)
C11 Ti1 C1 C7 -44.37(15)
C14 Ti1 C1 C7 -88.91(16)
C2 Ti1 C1 C7 -121.66(19)
C13 Ti1 C1 C7 -32.2(2)
C15 Ti1 C1 C7 -77.67(15)
C4 Ti1 C1 C7 159.95(17)
C12 Ti1 C1 C7 -18.14(17)
C5 Ti1 C1 C7 123.09(18)
C5 C1 C2 C3 -2.59(16)
C7 C1 C2 C3 -169.85(14)
Ti1 C1 C2 C3 63.27(10)
C5 C1 C2 C8 160.79(14)
C7 C1 C2 C8 -6.5(2)
Ti1 C1 C2 C8 -133.35(15)
C5 C1 C2 Ti1 -65.86(10)
C7 C1 C2 Ti1 126.88(15)
C22 Ti1 C2 C3 -124.29(9)
Cl1 Ti1 C2 C3 -4.63(10)
C11 Ti1 C2 C3 139.46(9)
C14 Ti1 C2 C3 86.04(9)
C13 Ti1 C2 C3 107.37(11)
C15 Ti1 C2 C3 106.09(9)
C4 Ti1 C2 C3 -38.38(9)
C12 Ti1 C2 C3 146.56(9)
C1 Ti1 C2 C3 -116.11(13)
C5 Ti1 C2 C3 -78.98(10)
C22 Ti1 C2 C1 -8.19(11)
Cl1 Ti1 C2 C1 111.48(9)
C3 Ti1 C2 C1 116.11(13)
C11 Ti1 C2 C1 -104.43(9)
C14 Ti1 C2 C1 -157.85(9)
C13 Ti1 C2 C1 -136.52(9)
C15 Ti1 C2 C1 -137.80(10)
C4 Ti1 C2 C1 77.73(10)
C12 Ti1 C2 C1 -97.33(10)
C5 Ti1 C2 C1 37.13(9)
C22 Ti1 C2 C8 112.92(18)
Cl1 Ti1 C2 C8 -127.42(17)
C3 Ti1 C2 C8 -122.8(2)
C11 Ti1 C2 C8 16.67(19)
C14 Ti1 C2 C8 -36.7(2)
C13 Ti1 C2 C8 -15.4(2)
C15 Ti1 C2 C8 -16.70(18)
C4 Ti1 C2 C8 -161.2(2)
C12 Ti1 C2 C8 23.8(2)
C1 Ti1 C2 C8 121.1(2)
C5 Ti1 C2 C8 158.2(2)
C1 C2 C3 C4 3.85(17)
C8 C2 C3 C4 -158.85(15)
Ti1 C2 C3 C4 69.08(10)
C1 C2 C3 C9 176.82(15)
C8 C2 C3 C9 14.1(3)
Ti1 C2 C3 C9 -117.96(16)
C1 C2 C3 Ti1 -65.23(10)
C8 C2 C3 Ti1 132.07(15)
C22 Ti1 C3 C2 77.61(11)
Cl1 Ti1 C3 C2 176.18(8)
C11 Ti1 C3 C2 -45.37(10)
C14 Ti1 C3 C2 -103.90(9)
C13 Ti1 C3 C2 -110.65(10)
C15 Ti1 C3 C2 -72.21(9)
C4 Ti1 C3 C2 113.34(13)
C12 Ti1 C3 C2 -58.06(13)
C1 Ti1 C3 C2 36.56(8)
C5 Ti1 C3 C2 76.98(9)
C22 Ti1 C3 C4 -35.72(13)
Cl1 Ti1 C3 C4 62.85(9)
C11 Ti1 C3 C4 -158.71(9)
C14 Ti1 C3 C4 142.77(9)
C2 Ti1 C3 C4 -113.34(13)
C13 Ti1 C3 C4 136.02(10)
C15 Ti1 C3 C4 174.46(10)
C12 Ti1 C3 C4 -171.39(10)
C1 Ti1 C3 C4 -76.77(10)
C5 Ti1 C3 C4 -36.36(9)
C22 Ti1 C3 C9 -157.92(15)
Cl1 Ti1 C3 C9 -59.35(16)
C11 Ti1 C3 C9 79.10(17)
C14 Ti1 C3 C9 20.57(17)
C2 Ti1 C3 C9 124.5(2)
C13 Ti1 C3 C9 13.8(2)
C15 Ti1 C3 C9 52.26(16)
C4 Ti1 C3 C9 -122.2(2)
C12 Ti1 C3 C9 66.4(2)
C1 Ti1 C3 C9 161.03(18)
C5 Ti1 C3 C9 -158.55(18)
C2 C3 C4 C5 -3.64(17)
C9 C3 C4 C5 -176.79(15)
Ti1 C3 C4 C5 65.16(11)
C2 C3 C4 C10 167.56(15)
C9 C3 C4 C10 -5.6(3)
Ti1 C3 C4 C10 -123.64(16)
C2 C3 C4 Ti1 -68.80(10)
C9 C3 C4 Ti1 118.05(16)
C22 Ti1 C4 C5 37.10(10)
Cl1 Ti1 C4 C5 130.38(9)
C3 Ti1 C4 C5 -116.22(14)
C11 Ti1 C4 C5 -81.53(13)
C14 Ti1 C4 C5 -165.06(9)
C2 Ti1 C4 C5 -77.83(10)
C13 Ti1 C4 C5 154.79(11)
C15 Ti1 C4 C5 -123.05(9)
C1 Ti1 C4 C5 -36.97(9)
C22 Ti1 C4 C3 153.32(10)
Cl1 Ti1 C4 C3 -113.40(9)
C11 Ti1 C4 C3 34.68(14)
C14 Ti1 C4 C3 -48.84(12)
C2 Ti1 C4 C3 38.39(9)
C13 Ti1 C4 C3 -89.00(14)
C15 Ti1 C4 C3 -6.84(12)
C1 Ti1 C4 C3 79.24(10)
C5 Ti1 C4 C3 116.22(14)
C22 Ti1 C4 C10 -85.04(17)
Cl1 Ti1 C4 C10 8.23(16)
C3 Ti1 C4 C10 121.6(2)
C11 Ti1 C4 C10 156.32(15)
C14 Ti1 C4 C10 72.79(18)
C2 Ti1 C4 C10 160.02(18)
C13 Ti1 C4 C10 32.6(2)
C15 Ti1 C4 C10 114.80(16)
C1 Ti1 C4 C10 -159.12(18)
C5 Ti1 C4 C10 -122.1(2)
C3 C4 C5 C1 2.04(17)
C10 C4 C5 C1 -169.34(15)
Ti1 C4 C5 C1 64.91(10)
C3 C4 C5 C6 170.66(15)
C10 C4 C5 C6 -0.7(3)
Ti1 C4 C5 C6 -126.47(15)
C3 C4 C5 Ti1 -62.87(10)
C10 C4 C5 Ti1 125.75(16)
C2 C1 C5 C4 0.34(16)
C7 C1 C5 C4 167.54(14)
Ti1 C1 C5 C4 -64.75(10)
C2 C1 C5 C6 -168.23(14)
C7 C1 C5 C6 -1.0(2)
Ti1 C1 C5 C6 126.68(15)
C2 C1 C5 Ti1 65.09(10)
C7 C1 C5 Ti1 -127.71(15)
C22 Ti1 C5 C4 -142.39(10)
Cl1 Ti1 C5 C4 -48.22(9)
C3 Ti1 C5 C4 37.12(10)
C11 Ti1 C5 C4 131.87(10)
C14 Ti1 C5 C4 34.71(19)
C2 Ti1 C5 C4 78.45(10)
C13 Ti1 C5 C4 -120.0(2)
C15 Ti1 C5 C4 85.83(11)
C12 Ti1 C5 C4 177.74(9)
C1 Ti1 C5 C4 115.71(13)
C22 Ti1 C5 C1 101.91(10)
Cl1 Ti1 C5 C1 -163.93(8)
C3 Ti1 C5 C1 -78.59(10)
C11 Ti1 C5 C1 16.17(11)
C14 Ti1 C5 C1 -80.99(17)
C2 Ti1 C5 C1 -37.26(9)
C13 Ti1 C5 C1 124.2(2)
C15 Ti1 C5 C1 -29.88(12)
C4 Ti1 C5 C1 -115.71(13)
C12 Ti1 C5 C1 62.03(12)
C22 Ti1 C5 C6 -20.57(15)
Cl1 Ti1 C5 C6 73.60(15)
C3 Ti1 C5 C6 158.94(18)
C11 Ti1 C5 C6 -106.30(16)
C14 Ti1 C5 C6 156.54(15)
C2 Ti1 C5 C6 -159.73(18)
C13 Ti1 C5 C6 1.8(3)
C15 Ti1 C5 C6 -152.35(14)
C4 Ti1 C5 C6 121.82(19)
C12 Ti1 C5 C6 -60.44(19)
C1 Ti1 C5 C6 -122.47(19)
C22 Ti1 C11 C12 51.93(10)
Cl1 Ti1 C11 C12 -52.05(10)
C3 Ti1 C11 C12 -167.47(9)
C14 Ti1 C11 C12 -77.21(9)
C2 Ti1 C11 C12 169.16(9)
C13 Ti1 C11 C12 -36.50(9)
C15 Ti1 C11 C12 -113.59(13)
C4 Ti1 C11 C12 172.21(9)
C1 Ti1 C11 C12 136.68(9)
C5 Ti1 C11 C12 127.83(9)
C22 Ti1 C11 C15 165.52(9)
Cl1 Ti1 C11 C15 61.55(10)
C3 Ti1 C11 C15 -53.87(10)
C14 Ti1 C11 C15 36.38(8)
C2 Ti1 C11 C15 -77.24(9)
C13 Ti1 C11 C15 77.09(9)
C4 Ti1 C11 C15 -74.19(12)
C12 Ti1 C11 C15 113.59(13)
C1 Ti1 C11 C15 -109.72(9)
C5 Ti1 C11 C15 -118.58(9)
C22 Ti1 C11 C16 -71.00(15)
Cl1 Ti1 C11 C16 -174.98(12)
C3 Ti1 C11 C16 69.60(15)
C14 Ti1 C11 C16 159.85(16)
C2 Ti1 C11 C16 46.23(14)
C13 Ti1 C11 C16 -159.43(16)
C15 Ti1 C11 C16 123.47(18)
C4 Ti1 C11 C16 49.28(18)
C12 Ti1 C11 C16 -122.93(18)
C1 Ti1 C11 C16 13.75(15)
C5 Ti1 C11 C16 4.89(17)
C15 C11 C12 C13 -3.04(16)
C16 C11 C12 C13 -169.89(14)
Ti1 C11 C12 C13 64.45(10)
C15 C11 C12 C17 162.93(14)
C16 C11 C12 C17 -3.9(2)
Ti1 C11 C12 C17 -129.58(15)
C15 C11 C12 Ti1 -67.49(10)
C16 C11 C12 Ti1 125.66(15)
C22 Ti1 C12 C13 117.85(10)
Cl1 Ti1 C12 C13 26.25(9)
C3 Ti1 C12 C13 -95.08(12)
C11 Ti1 C12 C13 -116.19(13)
C14 Ti1 C12 C13 -37.25(9)
C2 Ti1 C12 C13 -129.01(9)
C15 Ti1 C12 C13 -77.87(9)
C1 Ti1 C12 C13 -168.18(8)
C5 Ti1 C12 C13 157.72(9)
C22 Ti1 C12 C11 -125.96(10)
Cl1 Ti1 C12 C11 142.44(8)
C3 Ti1 C12 C11 21.11(15)
C14 Ti1 C12 C11 78.94(9)
C2 Ti1 C12 C11 -12.82(11)
C13 Ti1 C12 C11 116.19(13)
C15 Ti1 C12 C11 38.32(9)
C1 Ti1 C12 C11 -51.99(10)
C5 Ti1 C12 C11 -86.09(11)
C22 Ti1 C12 C17 -3.41(16)
Cl1 Ti1 C12 C17 -95.00(16)
C3 Ti1 C12 C17 143.67(15)
C11 Ti1 C12 C17 122.6(2)
C14 Ti1 C12 C17 -158.50(18)
C2 Ti1 C12 C17 109.74(16)
C13 Ti1 C12 C17 -121.3(2)
C15 Ti1 C12 C17 160.88(19)
C1 Ti1 C12 C17 70.57(17)
C5 Ti1 C12 C17 36.5(2)
C11 C12 C13 C14 1.70(16)
C17 C12 C13 C14 -164.58(14)
Ti1 C12 C13 C14 65.35(10)
C11 C12 C13 C18 173.56(14)
C17 C12 C13 C18 7.3(2)
Ti1 C12 C13 C18 -122.78(15)
C11 C12 C13 Ti1 -63.65(10)
C17 C12 C13 Ti1 130.08(15)
C22 Ti1 C13 C12 -58.85(9)
Cl1 Ti1 C13 C12 -154.56(9)
C3 Ti1 C13 C12 127.36(10)
C11 Ti1 C13 C12 37.04(9)
C14 Ti1 C13 C12 115.42(13)
C2 Ti1 C13 C12 76.87(11)
C15 Ti1 C13 C12 78.41(10)
C4 Ti1 C13 C12 -178.74(11)
C1 Ti1 C13 C12 22.38(16)
C5 Ti1 C13 C12 -80.4(2)
C22 Ti1 C13 C14 -174.27(9)
Cl1 Ti1 C13 C14 90.02(9)
C3 Ti1 C13 C14 11.94(13)
C11 Ti1 C13 C14 -78.37(9)
C2 Ti1 C13 C14 -38.54(13)
C15 Ti1 C13 C14 -37.01(9)
C4 Ti1 C13 C14 65.85(15)
C12 Ti1 C13 C14 -115.42(13)
C1 Ti1 C13 C14 -93.04(13)
C5 Ti1 C13 C14 164.1(2)
C22 Ti1 C13 C18 62.92(15)
Cl1 Ti1 C13 C18 -32.79(13)
C3 Ti1 C13 C18 -110.87(15)
C11 Ti1 C13 C18 158.81(16)
C14 Ti1 C13 C18 -122.81(18)
C2 Ti1 C13 C18 -161.36(13)
C15 Ti1 C13 C18 -159.82(16)
C4 Ti1 C13 C18 -57.0(2)
C12 Ti1 C13 C18 121.77(18)
C1 Ti1 C13 C18 144.14(14)
C5 Ti1 C13 C18 41.3(3)
C12 C13 C14 C15 0.33(16)
C18 C13 C14 C15 -171.41(14)
Ti1 C13 C14 C15 66.13(10)
C12 C13 C14 C19 173.50(14)
C18 C13 C14 C19 1.8(2)
Ti1 C13 C14 C19 -120.70(15)
C12 C13 C14 Ti1 -65.80(10)
C18 C13 C14 Ti1 122.46(15)
C22 Ti1 C14 C15 -108.32(10)
Cl1 Ti1 C14 C15 161.35(9)
C3 Ti1 C14 C15 73.08(10)
C11 Ti1 C14 C15 -37.14(8)
C2 Ti1 C14 C15 38.22(10)
C13 Ti1 C14 C15 -115.36(13)
C4 Ti1 C14 C15 98.62(10)
C12 Ti1 C14 C15 -78.32(9)
C1 Ti1 C14 C15 19.89(12)
C5 Ti1 C14 C15 75.12(17)
C22 Ti1 C14 C13 7.04(12)
Cl1 Ti1 C14 C13 -83.30(9)
C3 Ti1 C14 C13 -171.57(9)
C11 Ti1 C14 C13 78.22(10)
C2 Ti1 C14 C13 153.58(9)
C15 Ti1 C14 C13 115.36(13)
C4 Ti1 C14 C13 -146.03(9)
C12 Ti1 C14 C13 37.03(9)
C1 Ti1 C14 C13 135.25(9)
C5 Ti1 C14 C13 -169.52(14)
C22 Ti1 C14 C19 129.94(13)
Cl1 Ti1 C14 C19 39.61(12)
C3 Ti1 C14 C19 -48.66(14)
C11 Ti1 C14 C19 -158.88(15)
C2 Ti1 C14 C19 -83.52(13)
C13 Ti1 C14 C19 122.90(17)
C15 Ti1 C14 C19 -121.74(17)
C4 Ti1 C14 C19 -23.12(15)
C12 Ti1 C14 C19 159.93(15)
C1 Ti1 C14 C19 -101.85(14)
C5 Ti1 C14 C19 -46.6(2)
C13 C14 C15 C11 -2.22(16)
C19 C14 C15 C11 -175.49(14)
Ti1 C14 C15 C11 63.68(10)
C13 C14 C15 C20 160.85(14)
C19 C14 C15 C20 -12.4(2)
Ti1 C14 C15 C20 -133.25(15)
C13 C14 C15 Ti1 -65.90(10)
C19 C14 C15 Ti1 120.83(14)
C12 C11 C15 C14 3.24(16)
C16 C11 C15 C14 170.01(14)
Ti1 C11 C15 C14 -64.38(10)
C12 C11 C15 C20 -159.52(14)
C16 C11 C15 C20 7.2(2)
Ti1 C11 C15 C20 132.86(15)
C12 C11 C15 Ti1 67.62(10)
C16 C11 C15 Ti1 -125.62(15)
C22 Ti1 C15 C14 97.66(10)
Cl1 Ti1 C15 C14 -19.80(9)
C3 Ti1 C15 C14 -111.33(9)
C11 Ti1 C15 C14 116.23(13)
C2 Ti1 C15 C14 -143.73(9)
C13 Ti1 C15 C14 37.31(9)
C4 Ti1 C15 C14 -107.52(9)
C12 Ti1 C15 C14 78.05(9)
C1 Ti1 C15 C14 -166.44(8)
C5 Ti1 C15 C14 -149.86(9)
C22 Ti1 C15 C11 -18.57(12)
Cl1 Ti1 C15 C11 -136.03(8)
C3 Ti1 C15 C11 132.44(9)
C14 Ti1 C15 C11 -116.23(13)
C2 Ti1 C15 C11 100.04(9)
C13 Ti1 C15 C11 -78.92(9)
C4 Ti1 C15 C11 136.24(9)
C12 Ti1 C15 C11 -38.18(9)
C1 Ti1 C15 C11 77.33(9)
C5 Ti1 C15 C11 93.91(10)
C22 Ti1 C15 C20 -140.97(15)
Cl1 Ti1 C15 C20 101.57(16)
C3 Ti1 C15 C20 10.04(16)
C11 Ti1 C15 C20 -122.4(2)
C14 Ti1 C15 C20 121.4(2)
C2 Ti1 C15 C20 -22.37(16)
C13 Ti1 C15 C20 158.68(18)
C4 Ti1 C15 C20 13.84(18)
C12 Ti1 C15 C20 -160.58(18)
C1 Ti1 C15 C20 -45.07(17)
C5 Ti1 C15 C20 -28.49(19)
C24 Si1 C21 C22 124.46(17)
C25 Si1 C21 C22 2.77(19)
C26 Si1 C21 C22 -119.09(17)
Si1 C21 C22 C23 -1.0(2)
Si1 C21 C22 Ti1 178.05(9)
Cl1 Ti1 C22 C21 177.93(12)
C3 Ti1 C22 C21 -85.92(14)
C11 Ti1 C22 C21 43.70(13)
C14 Ti1 C22 C21 95.88(13)
C2 Ti1 C22 C21 -48.19(14)
C13 Ti1 C22 C21 99.76(13)
C15 Ti1 C22 C21 54.01(15)
C4 Ti1 C22 C21 -105.35(13)
C12 Ti1 C22 C21 70.65(13)
C1 Ti1 C22 C21 -52.71(13)
C5 Ti1 C22 C21 -85.38(13)
Cl1 Ti1 C22 C23 -2.93(12)
C3 Ti1 C22 C23 93.21(13)
C11 Ti1 C22 C23 -137.16(12)
C14 Ti1 C22 C23 -84.99(13)
C2 Ti1 C22 C23 130.95(12)
C13 Ti1 C22 C23 -81.10(12)
C15 Ti1 C22 C23 -126.85(12)
C4 Ti1 C22 C23 73.79(12)
C12 Ti1 C22 C23 -110.21(12)
C1 Ti1 C22 C23 126.43(12)
C5 Ti1 C22 C23 93.75(12)
